data_1524546
loop_
_publ_author_name
'Hideki, A.'
'Masaru, A.'
'Iwai, S.I.'

_publ_section_title
;
 Synthesis and crystal structure of cadmium hydrogen phosphate hydrate
;
_journal_name_full 'Iyo Kizai Kenkyusho Hokoku, Tokyo Ika Shika Daigaku'
_journal_page_first 63
_journal_page_last 68
_journal_volume 10
_journal_year 1976
_chemical_formula_sum 'Cd5 H10 O20 P4'
_chemical_name_systematic 'Cd5 H2 (P O4)4 (H2 O)4'
_space_group_IT_number 15
_symmetry_space_group_name_Hall '-C 2yc'
_symmetry_space_group_name_H-M 'C 1 2/c 1'
_cell_angle_alpha 90
_cell_angle_beta 96.59
_cell_angle_gamma 90
_cell_formula_units_Z 4
_cell_length_a 17.887
_cell_length_b 9.394
_cell_length_c 9.675
_cell_volume 1614.954
_citation_journal_id_ASTM IKKHBS
_cod_data_source_file Hideki_IKKHBS_1976_338.cif
_cod_data_source_block H10Cd5O20P4
_cod_original_formula_sum 'H10 Cd5 O20 P4'
_cod_database_code 1524546

loop_
_symmetry_equiv_pos_as_xyz
x,y,z
-x,y,-z+1/2
-x,-y,-z
x,-y,z-1/2
x+1/2,y+1/2,z
-x+1/2,y+1/2,-z+1/2
-x+1/2,-y+1/2,-z
x+1/2,-y+1/2,z-1/2

loop_
_atom_site_label
_atom_site_type_symbol
_atom_site_fract_x
_atom_site_fract_y
_atom_site_fract_z
_atom_site_occupancy
_atom_site_U_iso_or_equiv
Cd2 Cd+2 0.32198 0.08886 -0.31013 1 0.0
O7 O-2 0.20142 0.40135 -0.33056 1 0.0
O5 O-2 0.16238 0.23713 -0.52919 1 0.0
O4 O-2 0.41605 0.39225 0.0523 1 0.0
O6 O-2 0.07822 0.26812 -0.3413 1 0.0
Cd3 Cd+2 0.17666 -0.02808 -0.13165 1 0.0
O3 O-2 0.4221 0.42774 -0.20448 1 0.0
P2 P+5 0.16042 0.26127 -0.37144 1 0.0
O10 O-2 0.26338 0.08974 0.0331 1 0.0
P1 P+5 0.41722 0.32111 -0.0889 1 0.0
O8 O-2 0.20172 0.1368 -0.2933 1 0.0
O1 O-2 0.34637 0.23014 -0.12732 1 0.0
O9 O-2 0.42946 -0.01963 -0.34765 1 0.0
O2 O-2 0.48599 0.21838 -0.08062 1 0.0
Cd1 Cd+2 0 0.10454 -0.25 1 0.0
